data_2009276
loop_
_publ_author_name
'Lemoine, Pascale'
'Nguyen-Huy, Dung'
'Viossat, Bernard'
'L\'eger, Jean-Michel'
'Tomas, Alain'

_publ_section_title
;
 Bis[(\m-<i>O</i>,<i>O</i>'-salicylato)(2,2'-bipyridyl)copper(II)]
 acetylsalicylic acid dihydrate
;
_journal_issue 12
_journal_name_full 'Acta Crystallographica Section C'
_journal_page_first 2068
_journal_page_last 2070
_journal_paper_doi 10.1107/S0108270199012068
_journal_volume 55
_journal_year 1999
_chemical_formula_iupac '[Cu2 (C7 H4 O3 )2 (C10 H8 N2 )2 ], C9 H8 O4 , 2H2 O'
_chemical_formula_moiety 'C34  H24 Cu N4 O6 , C9 H8 O4 , 2H2 O'
_chemical_formula_sum 'C43 H36 Cu2 N4 O12'
_chemical_formula_weight 927.84
_chemical_name_systematic
; Bis[(\m-O,O'-salicylato)(1,10-phenanthroline)copper(II)], acetylsalicylic
 acid solvate, diaqua solvate.
;
_space_group_IT_number 2
_symmetry_cell_setting triclinic
_symmetry_space_group_name_Hall '-P 1'
_symmetry_space_group_name_H-M 'P -1'
_audit_creation_method SHELXL
_cell_angle_alpha 66.08(7)
_cell_angle_beta 85.89(5)
_cell_angle_gamma 69.08(3)
_cell_formula_units_Z 2
_cell_length_a 12.949(4)
_cell_length_b 13.031(8)
_cell_length_c 13.970(10)
_cell_measurement_reflns_used 25
_cell_measurement_temperature 293(2)
_cell_measurement_theta_max 22.2
_cell_measurement_theta_min 13.6
_cell_volume 2005(2)
_computing_cell_refinement 'CAD-4 Software'
_computing_data_collection 'CAD-4 Software (Enraf-Nonius, 1989)'
_computing_data_reduction 'Nonius (unpublished)'
_computing_molecular_graphics 'CAMERON (Watkin, 1996)'
_computing_publication_material SHELXL93
_computing_structure_refinement 'SHELXL93 (Sheldrick, 1993)'
_computing_structure_solution 'SHELXS86 (Sheldrick, 1990)'
_diffrn_measurement_device_type 'Enraf-Nonius CAD-4 diffractometer'
_diffrn_measurement_method '\w--2\q scans'
_diffrn_radiation_monochromator graphite
_diffrn_radiation_source 'fine-focus sealed tube'
_diffrn_radiation_type CuK\a
_diffrn_radiation_wavelength 1.54180
_diffrn_reflns_av_R_equivalents 0.007
_diffrn_reflns_av_sigmaI/netI 0.0253
_diffrn_reflns_limit_h_max 15
_diffrn_reflns_limit_h_min -14
_diffrn_reflns_limit_k_max 15
_diffrn_reflns_limit_k_min 0
_diffrn_reflns_limit_l_max 16
_diffrn_reflns_limit_l_min -14
_diffrn_reflns_number 6605
_diffrn_reflns_theta_max 64.95
_diffrn_reflns_theta_min 3.47
_diffrn_standards_decay_% 0
_diffrn_standards_interval_time 90
_diffrn_standards_number 2
_exptl_absorpt_coefficient_mu 1.912
_exptl_absorpt_correction_T_max 0.858
_exptl_absorpt_correction_T_min 0.778
_exptl_absorpt_correction_type '\y scans (North et al., 1968)'
_exptl_crystal_colour blue
_exptl_crystal_density_diffrn 1.537
_exptl_crystal_density_meas 1.51
_exptl_crystal_density_method 'flotation in CCl~4~/CHCl~3~'
_exptl_crystal_description prism
_exptl_crystal_F_000 952
_exptl_crystal_size_max 0.45
_exptl_crystal_size_mid 0.12
_exptl_crystal_size_min 0.08
_refine_diff_density_min -0.347
_refine_ls_extinction_coef none
_refine_ls_extinction_method none
_refine_ls_goodness_of_fit_all 1.037
_refine_ls_goodness_of_fit_obs 1.079
_refine_ls_hydrogen_treatment mixed
_refine_ls_matrix_type full
_refine_ls_number_parameters 647
_refine_ls_number_reflns 6590
_refine_ls_number_restraints 31
_refine_ls_restrained_S_all 1.037
_refine_ls_restrained_S_obs 1.077
_refine_ls_R_factor_all 0.0536
_refine_ls_R_factor_obs 0.0342
_refine_ls_shift/esd_max -0.016
_refine_ls_shift/esd_mean 0.001
_refine_ls_structure_factor_coef Fsqd
_refine_ls_weighting_details 'w = 1/[s^2^(Fo^2^)+( 0.0474P)^2^+0.9012P] where P=(Fo^2^+2Fc^2^)/3'
_refine_ls_weighting_scheme calc
_refine_ls_wR_factor_all 0.0944
_refine_ls_wR_factor_obs 0.0839
_reflns_number_observed 4979
_reflns_number_total 6591
_reflns_observed_criterion I>2\s(I)
_cod_data_source_file gs1051.cif
_cod_data_source_block GS1051
_cod_depositor_comments
;
The following automatic conversions were performed:

'_refine_ls_weighting_scheme' value 'calc w = 1/[s^2^(Fo^2^)+(
0.0474P)^2^+0.9012P] where P=(Fo^2^+2Fc^2^)/3' was changed to 'calc'.
New tag '_refine_ls_weighting_details' was created. The value of the
new tag was set to 'w = 1/[s^2^(Fo^2^)+( 0.0474P)^2^+0.9012P] where
P=(Fo^2^+2Fc^2^)/3'.

Automatic conversion script
Id: cif_fix_values 3143 2015-03-26 13:38:13Z robertas 
;
_cod_database_code 2009276

loop_
_symmetry_equiv_pos_as_xyz
'x, y, z'
'-x, -y, -z'

loop_
_atom_site_aniso_label
_atom_site_aniso_U_11
_atom_site_aniso_U_22
_atom_site_aniso_U_33
_atom_site_aniso_U_12
_atom_site_aniso_U_13
_atom_site_aniso_U_23
Cu 0.0368(2) 0.0452(2) 0.0407(2) -0.0171(2) 0.0053(2) -0.0166(2)
N1 0.0430(10) 0.0500(10) 0.0360(10) -0.0170(10) 0.0048(9) -0.0150(10)
C2 0.056(2) 0.067(2) 0.048(2) -0.021(2) 0.0130(10) -0.029(2)
C3 0.055(2) 0.087(3) 0.055(2) -0.021(2) 0.021(2) -0.034(2)
C4 0.048(2) 0.074(2) 0.056(2) -0.023(2) 0.017(2) -0.013(2)
C5 0.049(2) 0.055(2) 0.054(2) -0.0250(10) 0.0080(10) -0.011(2)
C6 0.065(2) 0.052(2) 0.056(2) -0.031(2) 0.003(2) -0.015(2)
C7 0.086(2) 0.049(2) 0.068(2) -0.028(2) 0.002(2) -0.027(2)
C8 0.080(2) 0.045(2) 0.061(2) -0.014(2) 0.010(2) -0.026(2)
C9 0.055(2) 0.040(2) 0.054(2) -0.0120(10) 0.0100(10) -0.0190(10)
N10 0.0420(10) 0.0340(10) 0.0420(10) -0.0110(9) 0.0040(10) -0.0110(10)
C11 0.047(2) 0.0380(10) 0.0390(10) -0.0160(10) -0.0010(10) -0.0070(10)
C12 0.0420(10) 0.040(2) 0.0350(10) -0.0150(10) 0.0020(10) -0.0050(10)
O21 0.0430(10) 0.0650(10) 0.0570(10) -0.023(9) 0.006(9) -0.0330(10)
C21 0.044(2) 0.043(2) 0.044(2) -0.0130(10) -0.0080(10) -0.0110(10)
O22 0.0580(10) 0.0610(10) 0.0710(10) -0.0250(10) -0.0010(10) -0.0340(10)
C22 0.0360(10) 0.043(2) 0.053(2) -0.0130(10) -0.0070(10) -0.0100(10)
O23 0.0363(9) 0.0530(10) 0.0490(10) -0.0187(8) 0.0056(8) -0.0207(9)
C23 0.0340(10) 0.041(2) 0.044(2) -0.0130(10) -0.0010(10) -0.0030(10)
C24 0.038(2) 0.060(2) 0.056(2) -0.0150(10) 0.0070(10) -0.013(2)
C25 0.038(2) 0.080(3) 0.084(3) -0.022(2) 0.009(2) -0.021(2)
C26 0.041(2) 0.090(3) 0.105(3) -0.031(2) -0.004(2) -0.029(2)
C27 0.046(2) 0.067(2) 0.078(2) -0.024(2) -0.008(2) -0.025(2)
Cu' 0.0384(2) 0.0424(2) 0.0406(2) -0.0201(2) 0.0050(2) -0.0190(2)
N1' 0.0460(10) 0.0460(10) 0.0370(10) -0.0200(10) 0.0070(10) -0.0180(10)
C2' 0.063(2) 0.060(2) 0.053(2) -0.028(2) 0.016(2) -0.029(2)
C3' 0.064(2) 0.073(2) 0.059(2) -0.026(2) 0.023(2) -0.035(2)
C4' 0.051(2) 0.069(2) 0.055(2) -0.024(2) 0.018(2) -0.017(2)
C5' 0.050(2) 0.052(2) 0.053(2) -0.0280(10) 0.0110(10) -0.0130(10)
C6' 0.059(2) 0.049(2) 0.055(2) -0.0320(10) 0.0060(10) -0.0200(10)
C7' 0.075(2) 0.051(2) 0.063(2) -0.033(2) 0.006(2) -0.029(2)
C8' 0.063(2) 0.046(2) 0.057(2) -0.0200(10) 0.008(2) -0.027(2)
C9' 0.044(2) 0.041(2) 0.050(2) -0.0140(10) 0.0020(10) -0.0190(10)
N10' 0.0380(10) 0.0350(10) 0.0390(10) -0.0129(9) 0.0003(9) -0.0130(10)
C11' 0.0410(10) 0.0340(10) 0.0400(10) -0.0160(10) 0.0010(10) -0.0110(10)
C12' 0.0430(10) 0.0360(10) 0.0390(10) -0.0170(10) 0.0000(10) -0.0070(10)
O21' 0.0500(10) 0.0620(10) 0.0590(10) -0.0270(10) 0.0093(9) -0.0360(10)
C21' 0.057(2) 0.037(2) 0.043(2) -0.0190(10) -0.0060(10) -0.0120(10)
O22' 0.080(2) 0.0600(10) 0.0690(10) -0.0300(10) -0.0040(10) -0.0360(10)
C22' 0.045(2) 0.0390(10) 0.047(2) -0.0210(10) -0.0060(10) -0.0100(10)
O23' 0.0368(9) 0.0480(10) 0.0460(10) -0.0200(8) 0.0034(8) -0.0224(9)
C23' 0.0370(10) 0.0350(10) 0.0450(10) -0.0170(10) -0.0020(10) -0.0060(10)
C24' 0.04200(10) 0.052(2) 0.061(2) -0.0190(10) 0.0040(10) -0.019(2)
C25' 0.039(2) 0.087(3) 0.088(3) -0.024(2) 0.007(2) -0.030(2)
C26' 0.050(2) 0.119(3) 0.103(3) -0.045(2) -0.007(2) -0.043(3)
C27' 0.062(2) 0.078(2) 0.072(2) -0.037(2) -0.008(2) -0.030(2)
O51 0.0510(10) 0.116(2) 0.091(2) -0.039(2) -0.0040(10) -0.003(2)
C51 0.045(2) 0.065(2) 0.055(2) -0.020(2) 0.0070(10) -0.028(2)
O52 0.069(2) 0.089(2) 0.097(2) -0.040(2) -0.029(2) 0.002(2)
C52 0.043(2) 0.060(2) 0.051(2) -0.0160(10) 0.0080(10) -0.031(2)
O53 0.0580(10) 0.076(2) 0.0550(10) -0.0320(10) 0.0130(10) -0.0240(10)
C53 0.045(2) 0.068(2) 0.050(2) -0.0260(10) 0.0140(10) -0.028(2)
O54 0.169(3) 0.127(3) 0.116(2) -0.094(2) 0.087(2) -0.087(2)
C54 0.049(2) 0.075(2) 0.061(2) -0.020(2) 0.002(2) -0.025(2)
C55 0.050(2) 0.099(3) 0.079(2) -0.033(2) 0.001(2) -0.039(2)
C56 0.064(2) 0.081(3) 0.083(3) -0.039(2) 0.007(2) -0.036(2)
C57 0.060(2) 0.061(2) 0.067(2) -0.027(2) 0.005(2) -0.027(2)
C58 0.072(2) 0.069(2) 0.073(2) -0.029(2) 0.029(2) -0.036(2)
C59 0.096(3) 0.095(3) 0.091(3) -0.057(3) 0.024(3) -0.034(3)
OW1 0.0470(10) 0.0690(10) 0.0760(10) -0.0240(10) -0.0010(10) -0.0330(10)
OW2 0.079(2) 0.089(2) 0.134(2) -0.0460(10) 0.030(2) -0.075(2)

loop_
_atom_site_label
_atom_site_fract_x
_atom_site_fract_y
_atom_site_fract_z
_atom_site_U_iso_or_equiv
_atom_site_thermal_displace_type
_atom_site_calc_flag
_atom_site_refinement_flags
_atom_site_occupancy
_atom_site_disorder_group
_atom_site_type_symbol
Cu 0.02507(3) 0.33878(3) 0.62352(3) 0.04060(10) Uani d . 1 . Cu
N1 0.1613(2) 0.3535(2) 0.5524(2) 0.0439(5) Uani d . 1 . N
C2 0.2141(3) 0.2960(3) 0.4924(2) 0.0557(7) Uani d D 1 . C
C3 0.3124(3) 0.3045(4) 0.4524(3) 0.0661(9) Uani d D 1 . C
C4 0.3577(3) 0.3730(3) 0.4751(3) 0.0641(9) Uani d D 1 . C
C5 0.3054(2) 0.4311(3) 0.5378(2) 0.0548(7) Uani d D 1 . C
C6 0.1720(3) 0.5506(3) 0.6763(2) 0.0572(8) Uani d D 1 . C
C7 0.1039(3) 0.6010(3) 0.7392(3) 0.0653(9) Uani d D 1 . C
C8 0.0081(3) 0.5786(3) 0.7662(3) 0.0636(9) Uani d D 1 . C
C9 -0.0194(3) 0.5080(3) 0.7290(2) 0.0519(7) Uani d D 1 . C
N10 0.0456(2) 0.4587(2) 0.6680(2) 0.0419(5) Uani d . 1 . N
C11 0.1404(2) 0.4800(2) 0.6419(2) 0.0438(6) Uani d . 1 . C
C12 0.2057(2) 0.4208(2) 0.5753(2) 0.0425(6) Uani d . 1 . C
O21 0.0066(2) 0.2495(2) 0.5514(2) 0.0513(5) Uani d . 1 . O
C21 -0.0762(2) 0.2185(2) 0.5458(2) 0.0464(6) Uani d . 1 . C
O22 -0.0708(2) 0.1565(2) 0.4966(2) 0.0591(5) Uani d . 1 . O
C22 -0.1778(2) 0.2583(2) 0.5976(2) 0.0468(7) Uani d . 1 . C
O23 -0.10190(10) 0.3332(2) 0.69820(10) 0.0452(4) Uani d . 1 . O
C23 -0.1851(2) 0.3116(2) 0.6682(2) 0.0444(6) Uani d . 1 . C
C24 -0.2862(2) 0.3444(3) 0.7133(2) 0.0563(8) Uani d D 1 . C
C25 -0.3757(3) 0.3228(4) 0.6889(3) 0.0720(10) Uani d D 1 . C
C26 -0.3686(3) 0.2701(4) 0.6199(3) 0.0790(10) Uani d D 1 . C
C27 -0.2710(3) 0.2383(3) 0.5744(3) 0.0634(9) Uani d D 1 . C
H2 0.183(3) 0.249(3) 0.477(3) 0.076(2) Uiso d D 1 . H
H3 0.347(3) 0.260(3) 0.413(2) 0.076(2) Uiso d D 1 . H
H4 0.426(2) 0.377(3) 0.448(3) 0.076(2) Uiso d D 1 . H
H5 0.332(3) 0.484(3) 0.553(3) 0.076(2) Uiso d D 1 . H
H6 0.238(2) 0.566(3) 0.655(3) 0.076(2) Uiso d D 1 . H
H7 0.124(3) 0.648(3) 0.765(3) 0.076(2) Uiso d D 1 . H
H8 -0.039(3) 0.609(3) 0.809(2) 0.076(2) Uiso d D 1 . H
H9 -0.085(2) 0.491(3) 0.748(3) 0.076(2) Uiso d D 1 . H
H24 -0.260(3) 0.381(3) 0.760(2) 0.076(2) Uiso d D 1 . H
H25 -0.446(2) 0.353(3) 0.717(3) 0.076(2) Uiso d D 1 . H
H26 -0.429(2) 0.250(3) 0.600(3) 0.076(2) Uiso d D 1 . H
H27 -0.269(3) 0.208(3) 0.522(2) 0.076(2) Uiso d D 1 . H
Cu' 0.00549(3) 0.17453(3) 0.86108(3) 0.03820(10) Uani d . 1 . Cu
N1' -0.1285(2) 0.1600(2) 0.9357(2) 0.0416(5) Uani d . 1 . N
C2' -0.1807(3) 0.2207(3) 0.9936(2) 0.0554(7) Uani d D 1 . C
C3' -0.2749(3) 0.2084(3) 1.0405(3) 0.0628(8) Uani d D 1 . C
C4' -0.3171(3) 0.1321(3) 1.0277(2) 0.0615(8) Uani d D 1 . C
C5' -0.2653(2) 0.0697(3) 0.9670(2) 0.0525(7) Uani d D 1 . C
C6' -0.1353(3) -0.0517(3) 0.8274(2) 0.0514(7) Uani d D 1 . C
C7' -0.0678(3) -0.1047(3) 0.7661(3) 0.0578(8) Uani d D 1 . C
C8' 0.0271(3) -0.0800(3) 0.7349(2) 0.0535(7) Uani d D 1 . C
C9' 0.0515(2) -0.0026(2) 0.7647(2) 0.0450(6) Uani d D 1 . C
N10' -0.0139(2) 0.0496(2) 0.8238(2) 0.0377(5) Uani d . 1 . N
C11' -0.1062(2) 0.0247(2) 0.8554(2) 0.0386(6) Uani d . 1 . C
C12' -0.1706(2) 0.0858(2) 0.9214(2) 0.0407(6) Uani d . 1 . C
O21' 0.0284(2) 0.2634(2) 0.9312(2) 0.0513(5) Uani d . 1 . O
C21' 0.1169(2) 0.2815(2) 0.9433(2) 0.0458(6) Uani d . 1 . C
O22' 0.1196(2) 0.3345(2) 0.9990(2) 0.0635(6) Uani d . 1 . O
C22' 0.2181(2) 0.2344(2) 0.8929(2) 0.0434(6) Uani d . 1 . C
O23' 0.13060(10) 0.1789(2) 0.78330(10) 0.0412(4) Uani d . 1 . O
C23' 0.2193(2) 0.1868(2) 0.8187(2) 0.0404(6) Uani d . 1 . C
C24' 0.3201(2) 0.1443(3) 0.7774(2) 0.0528(7) Uani d D 1 . C
C25' 0.4159(3) 0.1495(4) 0.8082(3) 0.0730(10) Uani d D 1 . C
C26' 0.4139(3) 0.1972(4) 0.8802(4) 0.0860(10) Uani d D 1 . C
C27' 0.3174(3) 0.2391(3) 0.9220(3) 0.0669(9) Uani d D 1 . C
H2' -0.156(3) 0.276(3) 1.002(3) 0.076(2) Uiso d D 1 . H
H3' -0.311(3) 0.256(3) 1.079(2) 0.076(2) Uiso d D 1 . H
H4' -0.383(2) 0.123(3) 1.056(3) 0.076(2) Uiso d D 1 . H
H5' -0.293(3) 0.015(3) 0.958(3) 0.076(2) Uiso d D 1 . H
H6' -0.202(2) -0.066(3) 0.853(3) 0.076(2) Uiso d D 1 . H
H7' -0.089(3) -0.156(3) 0.743(3) 0.076(2) Uiso d D 1 . H
H8' 0.076(3) -0.118(3) 0.695(2) 0.076(2) Uiso d D 1 . H
H9' 0.115(2) 0.015(3) 0.746(3) 0.076(2) Uiso d D 1 . H
H24' 0.321(3) 0.112(3) 0.729(3) 0.076(2) Uiso d D 1 . H
H25' 0.485(2) 0.114(3) 0.783(3) 0.076(2) Uiso d D 1 . H
H26' 0.475(2) 0.201(3) 0.907(3) 0.076(2) Uiso d D 1 . H
H27' 0.314(3) 0.272(3) 0.973(2) 0.076(2) Uiso d D 1 . H
O51 0.2987(2) 0.8190(3) 0.7062(2) 0.0968(9) Uani d . 1 . O
C51 0.3583(2) 0.8734(3) 0.6650(2) 0.0540(7) Uani d . 1 . C
O52 0.3269(2) 0.9708(3) 0.5787(2) 0.0935(9) Uani d . 1 . O
H52 0.261(3) 0.989(3) 0.553(3) 0.076(2) Uiso d . 1 . H
C52 0.4735(2) 0.8408(3) 0.7072(2) 0.0493(7) Uani d . 1 . C
O53 0.4788(2) 0.6488(2) 0.8453(2) 0.0618(5) Uani d . 1 . O
C53 0.5297(2) 0.7318(3) 0.7898(2) 0.0520(7) Uani d . 1 . C
O54 0.4803(3) 0.5936(3) 0.7135(2) 0.1160(10) Uani d . 1 . O
C54 0.6362(3) 0.7024(3) 0.8274(3) 0.0632(8) Uani d D 1 . C
C55 0.6886(3) 0.7844(4) 0.7836(3) 0.0720(10) Uani d D 1 . C
C56 0.6352(3) 0.8940(4) 0.7013(3) 0.0710(10) Uani d D 1 . C
C57 0.5294(3) 0.9206(3) 0.6641(3) 0.0609(8) Uani d D 1 . C
C58 0.4574(3) 0.5857(3) 0.7994(3) 0.0689(9) Uani d . 1 . C
C59 0.4002(4) 0.5057(4) 0.8704(4) 0.0900(10) Uani d D 1 . C
H54 0.673(3) 0.618(2) 0.879(2) 0.076(2) Uiso d D 1 . H
H55 0.759(2) 0.763(3) 0.812(3) 0.076(2) Uiso d D 1 . H
H56 0.666(3) 0.955(3) 0.668(3) 0.076(2) Uiso d D 1 . H
H57 0.495(3) 0.992(2) 0.607(2) 0.076(2) Uiso d D 1 . H
H59A 0.373(3) 0.468(3) 0.830(2) 0.076(2) Uiso d D 1 . H
H59B 0.446(3) 0.443(3) 0.942(2) 0.076(2) Uiso d D 1 . H
H59C 0.326(2) 0.558(3) 0.883(3) 0.076(2) Uiso d D 1 . H
OW1 0.1437(2) 0.0270(2) 0.4804(2) 0.0613(5) Uani d . 1 . O
H1A 0.0703 0.0800 0.4769 0.076(2) Uiso d . 1 . H
H1B 0.1232 -0.0400 0.4910 0.076(2) Uiso d . 1 . H
OW2 0.1376(2) 0.5433(2) -0.0005(2) 0.0865(8) Uani d . 1 . O
H2A 0.0610 0.5800 0.0048 0.076(2) Uiso d . 1 . H
H2B 0.1300 0.4800 -0.0098 0.076(2) Uiso d . 1 . H

loop_
_atom_type_symbol
_atom_type_description
_atom_type_scat_dispersion_real
_atom_type_scat_dispersion_imag
_atom_type_scat_source
C C 0.0181 0.0091 'International Tables Vol C Tables 4.2.6.8 and 6.1.1.4'
N N 0.0311 0.0180 'International Tables Vol C Tables 4.2.6.8 and 6.1.1.4'
O O 0.0492 0.0322 'International Tables Vol C Tables 4.2.6.8 and 6.1.1.4'
H H 0.0000 0.0000 'International Tables Vol C Tables 4.2.6.8 and 6.1.1.4'
Cu Cu -1.9646 0.5888 'International Tables Vol C Tables 4.2.6.8 and 6.1.1.4'

loop_
_geom_angle_atom_site_label_1
_geom_angle_atom_site_label_2
_geom_angle_atom_site_label_3
_geom_angle
_geom_angle_publ_flag
O23 Cu O21 93.91(9) yes
O23 Cu N1 174.37(9) yes
O21 Cu N1 91.72(10) yes
O23 Cu N10 93.56(9) yes
O21 Cu N10 167.55(9) yes
N1 Cu N10 80.92(10) yes
O23 Cu O23' 86.06(9) yes
O21 Cu O23' 101.06(9) yes
N1 Cu O23' 92.71(9) yes
N10 Cu O23' 89.38(9) yes
C2 N1 C12 119.4(2) no
C2 N1 Cu 125.6(2) no
C12 N1 Cu 114.8(2) no
N1 C2 C3 121.8(3) no
C4 C3 C2 119.1(3) no
C3 C4 C5 119.9(3) no
C4 C5 C12 118.9(3) no
C11 C6 C7 118.8(3) no
C8 C7 C6 119.4(3) no
C7 C8 C9 119.2(3) no
N10 C9 C8 122.2(3) no
C9 N10 C11 118.7(3) no
C11 N10 Cu 114.8(2) no
N10 C11 C6 121.7(3) no
N10 C11 C12 114.2(2) no
C6 C11 C12 124.1(3) no
N1 C12 C5 120.9(3) no
N1 C12 C11 114.7(2) no
C5 C12 C11 124.4(3) no
C21 O21 Cu 129.7(2) no
O22 C21 O21 119.8(3) no
O22 C21 C22 120.3(3) no
O21 C21 C22 119.9(3) no
C23 C22 C27 119.0(3) no
C23 C22 C21 124.2(2) no
C27 C22 C21 116.8(3) no
C23 O23 Cu 123.8(2) no
O23 C23 C22 124.7(2) no
O23 C23 C24 116.3(3) no
C22 C23 C24 118.9(3) no
C25 C24 C23 120.4(3) no
C26 C25 C24 120.8(3) no
C25 C26 C27 119.7(3) no
C26 C27 C22 121.2(3) no
O23' Cu' O21' 93.85(9) yes
O23' Cu' N1' 174.09(8) yes
O21' Cu' N1' 92.05(9) yes
O23' Cu' N10' 93.28(9) yes
O21' Cu' N10' 165.63(9) yes
N1' Cu' N10' 80.93(9) yes
O23' Cu' O23 85.22(9) yes
O21' Cu' O23 102.40(10) yes
N1' Cu' O23 93.66(9) yes
N10' Cu' O23 90.60(9) yes
C2' N1' C12' 119.2(2) no
C2' N1' Cu' 125.4(2) no
C12' N1' Cu' 115.3(2) no
N1' C2' C3' 122.1(3) no
C4' C3' C2' 119.0(3) no
C3' C4' C5' 119.8(3) no
C12' C5' C4' 118.7(3) no
C11' C6' C7' 119.2(3) no
C8' C7' C6' 119.2(3) no
C9' C8' C7' 118.9(3) no
N10' C9' C8' 122.2(3) no
C9' N10' C11' 119.1(2) no
C9' N10' Cu' 125.7(2) no
C11' N10' Cu' 115.0(2) no
N10' C11' C6' 121.4(2) no
N10' C11' C12' 114.2(2) no
C6' C11' C12' 124.4(2) no
N1' C12' C5' 121.2(3) no
N1' C12' C11' 114.2(2) no
C21' O21' Cu' 129.1(2) no
O22' C21' O21' 120.4(3) no
O22' C21' C22' 120.0(3) no
O21' C21' C22' 119.5(2) no
C27' C22' C23' 118.6(3) no
C27' C22' C21' 117.3(3) no
C23' C22' C21' 124.0(2) no
C23' O23' Cu' 122.2(2) no
C23' O23' Cu 119.0(2) no
Cu' O23' Cu 94.85(9) no
O23' C23' C22' 124.6(2) no
O23' C23' C24' 116.5(3) no
C22' C23' C24' 118.8(2) no
C25' C24' C23' 120.9(3) no
C26' C25' C24' 120.0(3) no
C27' C26' C25' 120.6(3) no
C26' C27' C22' 121.1(3) no
O51 C51 O52 122.6(3) no
O51 C51 C52 124.5(3) no
O52 C51 C52 112.9(3) no
C53 C52 C57 117.1(3) no
C53 C52 C51 122.7(3) no
C57 C52 C51 120.3(3) no
C58 O53 C53 119.2(2) no
C54 C53 C52 122.1(3) no
C54 C53 O53 115.5(3) no
C52 C53 O53 122.2(3) no
C53 C54 C55 119.2(3) no
C54 C55 C56 120.3(3) no
C57 C56 C55 119.4(3) no
C56 C57 C52 121.9(3) no
O54 C58 O53 124.2(3) no
O54 C58 C59 125.2(4) no
O53 C58 C59 110.6(3) no
Cu O23' Cu' 94.85(9) yes
Cu O23 Cu' 93.83(9) yes

loop_
_geom_bond_atom_site_label_1
_geom_bond_atom_site_label_2
_geom_bond_distance
_geom_bond_publ_flag
Cu O23 1.891(2) yes
Cu O21 1.901(2) yes
Cu N1 1.993(2) yes
Cu N10 2.001(2) yes
Cu O23' 2.413(3) yes
N1 C2 1.339(4) no
N1 C12 1.349(3) no
C2 C3 1.376(4) no
C3 C4 1.368(5) no
C4 C5 1.373(5) no
C5 C12 1.389(4) no
C6 C11 1.379(4) no
C6 C7 1.388(5) no
C7 C8 1.366(5) no
C8 C9 1.375(4) no
C9 N10 1.342(4) no
N10 C11 1.348(3) no
C11 C12 1.475(4) no
O21 C21 1.289(3) no
C21 O22 1.240(3) no
C21 C22 1.484(4) no
C22 C23 1.400(4) no
C22 C27 1.406(4) no
O23 C23 1.339(3) no
C23 C24 1.412(4) no
C24 C25 1.381(5) no
C25 C26 1.374(6) no
C26 C27 1.378(5) no
Cu' O23' 1.890(2) yes
Cu' O21' 1.896(2) yes
Cu' N1' 1.987(2) yes
Cu' N10' 1.995(2) yes
Cu' O23 2.443(3) yes
N1' C2' 1.339(4) no
N1' C12' 1.349(3) no
C2' C3' 1.373(4) no
C3' C4' 1.366(5) no
C4' C5' 1.385(5) no
C5' C12' 1.384(4) no
C6' C11' 1.375(4) no
C6' C7' 1.384(4) no
C7' C8' 1.377(4) no
C8' C9' 1.371(4) no
C9' N10' 1.343(3) no
N10' C11' 1.347(3) no
C11' C12' 1.479(4) no
O21' C21' 1.285(3) no
C21' O22' 1.241(3) no
C21' C22' 1.495(4) no
C22' C27' 1.404(4) no
C22' C23' 1.404(4) no
O23' C23' 1.336(3) no
C23' C24' 1.407(4) no
C24' C25' 1.375(4) no
C25' C26' 1.374(6) no
C26' C27' 1.367(5) no
O51 C51 1.194(4) no
C51 O52 1.300(4) no
C51 C52 1.492(4) no
C52 C53 1.390(4) no
C52 C57 1.391(4) no
O53 C58 1.334(4) no
O53 C53 1.401(4) no
C53 C54 1.374(4) no
O54 C58 1.188(4) no
C54 C55 1.380(5) no
C55 C56 1.384(5) no
C56 C57 1.373(5) no
C58 C59 1.492(5) no
Cu Cu' 3.188(3) yes

loop_
_geom_hbond_atom_site_label_D
_geom_hbond_atom_site_label_H
_geom_hbond_atom_site_label_A
_geom_hbond_site_symmetry_A
_geom_hbond_distance_DH
_geom_hbond_distance_HA
_geom_hbond_distance_DA
_geom_hbond_angle_DHA
O52 H52 OW1 1_565 0.87(4) 1.69(4) 2.541(3) 168(3)
OW1 H1A O22 1_555 0.95 1.81 2.737(3) 168
OW1 H1B O22 2_556 0.95 1.82 2.766(3) 174
OW2 H2B O22' 1_554 0.93 1.90 2.816(3) 169
OW2 H2A O22' 2_566 0.95 2.20 3.140(4) 174

loop_
_refine_diff_density_max
0.373
